data_4070570
loop_
_publ_author_name
'Das, Atanu Kumar'
'Bulak, Ece'
'Sarkar, Biprajit'
'Lissner, Falk'
'Schleid, Thomas'
'Niemeyer, Mark'
'Fiedler, Jan'
'Kaim, Wolfgang'

_publ_section_title
;
 Structures and Redox Properties of Metal Complexes of the
 Electron-Deficient Diphosphine Chelate LigandR,R-QuinoxP
;
_journal_issue 2
_journal_name_full Organometallics
_journal_page_first 218
_journal_paper_doi 10.1021/om700755y
_journal_volume 27
_journal_year 2008
_chemical_formula_sum 'C19 H30 Cl4 N2 P2 Pd'
_chemical_formula_weight 596.59
_chemical_name_systematic
; 
 ? 
;
_space_group_IT_number 4
_symmetry_cell_setting monoclinic
_symmetry_space_group_name_Hall 'P 2yb'
_symmetry_space_group_name_H-M 'P 1 21 1'
_atom_sites_solution_hydrogens geom
_atom_sites_solution_primary direct
_atom_sites_solution_secondary difmap
_audit_creation_method SHELXL-97
_cell_angle_alpha 90.00
_cell_angle_beta 99.0150(10)
_cell_angle_gamma 90.00
_cell_formula_units_Z 2
_cell_length_a 7.92520(10)
_cell_length_b 15.1396(3)
_cell_length_c 10.4448(2)
_cell_measurement_temperature 100(2)
_cell_volume 1237.73(4)
_computing_cell_refinement 'HKL Scalepack (Otwinowski & Minor 1997)'
_computing_data_collection 'Collect (Nonius BV, 1997-2000)'
_computing_data_reduction 'HKL Denzo and Scalepack (Otwinowski & Minor 1997)'
_computing_structure_refinement 'SHELXL-97 (Sheldrick, 1997)'
_computing_structure_solution 'SHELXS-97 (Sheldrick, 1990)'
_diffrn_ambient_temperature 100(2)
_diffrn_measured_fraction_theta_full 0.994
_diffrn_measured_fraction_theta_max 0.994
_diffrn_measurement_device_type 'Kappa CCD (Nonius)'
_diffrn_measurement_method CCD
_diffrn_radiation_monochromator graphite
_diffrn_radiation_source 'fine-focus sealed tube'
_diffrn_radiation_type MoK\a
_diffrn_radiation_wavelength 0.71073
_diffrn_reflns_av_R_equivalents 0.1048
_diffrn_reflns_av_sigmaI/netI 0.0710
_diffrn_reflns_limit_h_max 9
_diffrn_reflns_limit_h_min -10
_diffrn_reflns_limit_k_max 20
_diffrn_reflns_limit_k_min -19
_diffrn_reflns_limit_l_max 13
_diffrn_reflns_limit_l_min -13
_diffrn_reflns_number 19367
_diffrn_reflns_theta_full 28.27
_diffrn_reflns_theta_max 28.27
_diffrn_reflns_theta_min 3.30
_exptl_absorpt_coefficient_mu 1.320
_exptl_absorpt_correction_type
'numerically with the help of the X-SHAPE soft ware by STOE, based on the program HABITUS by W. Herrendorf, Univ. Giessen, 1995'
_exptl_crystal_density_diffrn 1.601
_exptl_crystal_density_method 'not measured'
_exptl_crystal_F_000 604
_refine_diff_density_max 0.803
_refine_diff_density_min -0.677
_refine_diff_density_rms 0.102
_refine_ls_abs_structure_details 'Flack H D (1983), Acta Cryst. A39, 876-881'
_refine_ls_abs_structure_Flack -0.03(2)
_refine_ls_extinction_coef 0.0041(9)
_refine_ls_extinction_expression Fc^*^=kFc[1+0.001xFc^2^\l^3^/sin(2\q)]^-1/4^
_refine_ls_extinction_method SHELXL
_refine_ls_goodness_of_fit_ref 1.023
_refine_ls_hydrogen_treatment mixed
_refine_ls_matrix_type full
_refine_ls_number_parameters 262
_refine_ls_number_reflns 5951
_refine_ls_number_restraints 1
_refine_ls_restrained_S_all 1.023
_refine_ls_R_factor_all 0.0338
_refine_ls_R_factor_gt 0.0317
_refine_ls_shift/su_max 0.001
_refine_ls_shift/su_mean 0.000
_refine_ls_structure_factor_coef Fsqd
_refine_ls_weighting_details 'calc w=1/[\s^2^(Fo^2^)+(0.0307P)^2^+0.4963P] where P=(Fo^2^+2Fc^2^)/3'
_refine_ls_weighting_scheme calc
_refine_ls_wR_factor_gt 0.0794
_refine_ls_wR_factor_ref 0.0807
_reflns_number_gt 5719
_reflns_number_total 5951
_reflns_threshold_expression >2sigma(I)
_cod_data_source_file om700755y-file002.cif
_cod_data_source_block c:\crystal\x-red\ebmai07
_cod_original_sg_symbol_H-M P21
_cod_database_code 4070570

loop_
_symmetry_equiv_pos_as_xyz
'x, y, z'
'-x, y+1/2, -z'

loop_
_atom_site_label
_atom_site_type_symbol
_atom_site_fract_x
_atom_site_fract_y
_atom_site_fract_z
_atom_site_U_iso_or_equiv
_atom_site_adp_type
_atom_site_occupancy
_atom_site_symmetry_multiplicity
_atom_site_calc_flag
_atom_site_refinement_flags
Pd Pd 0.40108(3) 0.000200(15) 0.603454(19) 0.00821(7) Uani 1 1 d .
Cl1 Cl 0.54493(11) 0.13674(5) 0.59833(8) 0.01410(16) Uani 1 1 d .
Cl2 Cl 0.53791(10) -0.03420(6) 0.81523(7) 0.01621(17) Uani 1 1 d .
Cl3 Cl 0.88898(13) 0.09474(7) 1.04483(9) 0.0251(2) Uani 1 1 d .
Cl4 Cl 0.71941(14) 0.25729(7) 0.94604(11) 0.0313(2) Uani 1 1 d .
P1 P 0.29697(10) 0.01253(5) 0.39293(7) 0.00825(17) Uani 1 1 d .
P2 P 0.22371(11) -0.11366(5) 0.60967(8) 0.00875(16) Uani 1 1 d .
N1 N 0.0382(4) -0.0725(2) 0.2341(3) 0.0115(5) Uani 1 1 d .
N2 N 0.0200(4) -0.20783(19) 0.4203(3) 0.0117(5) Uani 1 1 d .
C1 C 0.1315(4) -0.0708(2) 0.3504(3) 0.0100(6) Uani 1 1 d .
C2 C -0.0649(4) -0.1445(2) 0.2068(3) 0.0127(6) Uani 1 1 d .
C3 C -0.1689(4) -0.1504(2) 0.0825(3) 0.0159(7) Uani 1 1 d .
H3A H -0.1684 -0.1050 0.0226 0.019 Uiso 1 1 calc R
C4 C -0.2696(5) -0.2233(3) 0.0520(3) 0.0171(7) Uani 1 1 d .
H4A H -0.3355 -0.2278 -0.0296 0.021 Uiso 1 1 calc R
C5 C -0.2742(4) -0.2922(2) 0.1439(3) 0.0157(7) Uani 1 1 d .
H5A H -0.3432 -0.3413 0.1217 0.019 Uiso 1 1 calc R
C6 C -0.1785(4) -0.2871(2) 0.2647(3) 0.0143(7) Uani 1 1 d .
H6A H -0.1844 -0.3320 0.3247 0.017 Uiso 1 1 calc R
C7 C -0.0709(4) -0.2138(2) 0.2983(3) 0.0112(6) Uani 1 1 d .
C8 C 0.1168(4) -0.1373(2) 0.4453(3) 0.0099(6) Uani 1 1 d .
C9 C 0.3132(5) -0.2183(2) 0.6704(3) 0.0155(7) Uani 1 1 d .
H9C H 0.2266 -0.2631 0.6565 0.019 Uiso 1 1 calc R
H9B H 0.3549 -0.2132 0.7615 0.019 Uiso 1 1 calc R
H9A H 0.4057 -0.2340 0.6255 0.019 Uiso 1 1 calc R
C10 C 0.0415(4) -0.0847(2) 0.6961(3) 0.0125(6) Uani 1 1 d .
C11 C -0.0666(4) -0.0139(2) 0.6157(3) 0.0186(8) Uani 1 1 d .
H11C H -0.1539 0.0068 0.6625 0.022 Uiso 1 1 calc R
H11B H -0.1187 -0.0389 0.5346 0.022 Uiso 1 1 calc R
H11A H 0.0053 0.0347 0.5998 0.022 Uiso 1 1 calc R
C12 C -0.0677(5) -0.1663(2) 0.7111(4) 0.0195(7) Uani 1 1 d .
H12C H -0.1649 -0.1495 0.7500 0.023 Uiso 1 1 calc R
H12B H -0.0008 -0.2088 0.7653 0.023 Uiso 1 1 calc R
H12A H -0.1057 -0.1918 0.6274 0.023 Uiso 1 1 calc R
C13 C 0.1110(5) -0.0475(2) 0.8296(3) 0.0165(7) Uani 1 1 d .
H13C H 0.0176 -0.0331 0.8743 0.020 Uiso 1 1 calc R
H13B H 0.1765 0.0047 0.8201 0.020 Uiso 1 1 calc R
H13A H 0.1826 -0.0908 0.8785 0.020 Uiso 1 1 calc R
C14 C 0.2013(5) 0.1173(2) 0.3399(3) 0.0158(7) Uani 1 1 d .
H14C H 0.1648 0.1159 0.2478 0.019 Uiso 1 1 calc R
H14B H 0.2836 0.1636 0.3610 0.019 Uiso 1 1 calc R
H14A H 0.1045 0.1280 0.3827 0.019 Uiso 1 1 calc R
C15 C 0.4594(4) -0.0171(2) 0.2884(3) 0.0115(7) Uani 1 1 d .
C16 C 0.5212(5) -0.1105(2) 0.3276(3) 0.0170(7) Uani 1 1 d .
H16C H 0.6063 -0.1282 0.2767 0.020 Uiso 1 1 calc R
H16B H 0.4264 -0.1507 0.3128 0.020 Uiso 1 1 calc R
H16A H 0.5695 -0.1112 0.4178 0.020 Uiso 1 1 calc R
C17 C 0.3792(4) -0.0145(3) 0.1444(3) 0.0189(8) Uani 1 1 d .
H17C H 0.4637 -0.0305 0.0920 0.023 Uiso 1 1 calc R
H17B H 0.3382 0.0440 0.1220 0.023 Uiso 1 1 calc R
H17A H 0.2857 -0.0555 0.1294 0.023 Uiso 1 1 calc R
C18 C 0.6082(5) 0.0483(2) 0.3095(4) 0.0179(7) Uani 1 1 d .
H18C H 0.6931 0.0309 0.2583 0.021 Uiso 1 1 calc R
H18B H 0.6576 0.0488 0.3995 0.021 Uiso 1 1 calc R
H18A H 0.5673 0.1064 0.2840 0.021 Uiso 1 1 calc R
C19 C 0.8009(5) 0.1540(3) 0.9046(3) 0.0198(7) Uani 1 1 d .
H19A H 0.7098 0.1197 0.8553 0.024 Uiso 1 1 calc R
H19B H 0.8882 0.1635 0.8505 0.024 Uiso 1 1 calc R

loop_
_atom_site_aniso_label
_atom_site_aniso_U_11
_atom_site_aniso_U_22
_atom_site_aniso_U_33
_atom_site_aniso_U_23
_atom_site_aniso_U_13
_atom_site_aniso_U_12
Pd 0.00807(11) 0.00977(11) 0.00689(10) -0.00080(9) 0.00145(7) -0.00018(9)
Cl1 0.0158(4) 0.0130(4) 0.0134(3) -0.0017(3) 0.0018(3) -0.0033(3)
Cl2 0.0155(4) 0.0231(4) 0.0089(3) 0.0019(3) -0.0014(3) -0.0024(3)
Cl3 0.0335(5) 0.0238(4) 0.0161(4) 0.0038(3) -0.0022(4) 0.0065(4)
Cl4 0.0302(5) 0.0170(5) 0.0435(6) -0.0013(4) -0.0047(4) 0.0049(4)
P1 0.0090(3) 0.0086(4) 0.0072(3) -0.0001(3) 0.0012(3) -0.0001(3)
P2 0.0108(4) 0.0081(4) 0.0074(3) 0.0008(3) 0.0016(3) 0.0007(3)
N1 0.0096(13) 0.0134(13) 0.0115(12) -0.0003(10) 0.0020(10) -0.0006(10)
N2 0.0130(14) 0.0113(13) 0.0108(13) -0.0004(10) 0.0015(10) 0.0025(11)
C1 0.0098(15) 0.0084(14) 0.0126(14) -0.0011(12) 0.0037(12) 0.0007(12)
C2 0.0103(15) 0.0164(16) 0.0122(15) -0.0049(13) 0.0043(12) -0.0023(13)
C3 0.0144(17) 0.0225(18) 0.0111(15) -0.0004(13) 0.0029(12) -0.0012(14)
C4 0.0124(16) 0.0248(19) 0.0136(15) -0.0031(13) 0.0004(12) -0.0030(14)
C5 0.0127(16) 0.0148(16) 0.0193(16) -0.0076(13) 0.0023(13) -0.0017(13)
C6 0.0131(16) 0.0115(15) 0.0182(16) -0.0019(13) 0.0021(13) -0.0015(13)
C7 0.0099(15) 0.0125(15) 0.0113(14) -0.0013(12) 0.0016(11) -0.0011(12)
C8 0.0108(15) 0.0082(14) 0.0111(15) 0.0003(11) 0.0025(11) 0.0020(12)
C9 0.0184(17) 0.0117(15) 0.0160(16) 0.0024(12) 0.0012(13) 0.0051(14)
C10 0.0127(16) 0.0135(15) 0.0126(14) -0.0004(12) 0.0056(12) -0.0009(13)
C11 0.0131(15) 0.019(2) 0.0236(17) -0.0010(14) 0.0035(12) 0.0037(14)
C12 0.0222(19) 0.0168(17) 0.0220(17) -0.0017(14) 0.0112(14) -0.0055(15)
C13 0.0190(17) 0.0193(18) 0.0131(15) -0.0040(13) 0.0085(13) -0.0041(14)
C14 0.0176(17) 0.0126(16) 0.0158(16) 0.0009(13) -0.0017(13) 0.0042(13)
C15 0.0120(14) 0.0133(18) 0.0104(13) -0.0030(11) 0.0053(11) -0.0025(11)
C16 0.0169(17) 0.0177(17) 0.0173(16) -0.0002(13) 0.0055(13) 0.0064(14)
C17 0.0201(16) 0.027(2) 0.0113(14) -0.0015(13) 0.0086(12) -0.0025(14)
C18 0.0179(18) 0.0188(18) 0.0189(17) -0.0058(13) 0.0087(13) -0.0108(14)
C19 0.026(2) 0.0178(18) 0.0157(17) 0.0030(14) 0.0037(14) 0.0014(14)

loop_
_atom_type_symbol
_atom_type_description
_atom_type_scat_dispersion_real
_atom_type_scat_dispersion_imag
_atom_type_scat_source
Pd Pd -0.9988 1.0072 'International Tables Vol C Tables 4.2.6.8 and 6.1.1.4'
Cl Cl 0.1484 0.1585 'International Tables Vol C Tables 4.2.6.8 and 6.1.1.4'
P P 0.1023 0.0942 'International Tables Vol C Tables 4.2.6.8 and 6.1.1.4'
N N 0.0061 0.0033 'International Tables Vol C Tables 4.2.6.8 and 6.1.1.4'
C C 0.0033 0.0016 'International Tables Vol C Tables 4.2.6.8 and 6.1.1.4'
H H 0.0000 0.0000 'International Tables Vol C Tables 4.2.6.8 and 6.1.1.4'

loop_
_geom_angle_atom_site_label_1
_geom_angle_atom_site_label_2
_geom_angle_atom_site_label_3
_geom_angle
P2 Pd P1 87.48(3)
P2 Pd Cl2 90.07(3)
P1 Pd Cl2 169.99(3)
P2 Pd Cl1 169.65(3)
P1 Pd Cl1 90.56(3)
Cl2 Pd Cl1 93.53(3)
C14 P1 C1 106.33(16)
C14 P1 C15 109.01(16)
C1 P1 C15 103.09(14)
C14 P1 Pd 116.62(11)
C1 P1 Pd 108.84(11)
C15 P1 Pd 111.94(10)
C9 P2 C8 104.85(15)
C9 P2 C10 109.01(16)
C8 P2 C10 102.72(15)
C9 P2 Pd 118.18(13)
C8 P2 Pd 109.02(11)
C10 P2 Pd 111.74(11)
C1 N1 C2 116.0(3)
C8 N2 C7 116.4(3)
N1 C1 C8 122.0(3)
N1 C1 P1 121.0(3)
C8 C1 P1 116.8(2)
N1 C2 C7 122.0(3)
N1 C2 C3 118.7(3)
C7 C2 C3 119.3(3)
C4 C3 C2 119.6(3)
C3 C4 C5 120.6(3)
C6 C5 C4 120.8(3)
C5 C6 C7 119.9(3)
N2 C7 C6 119.6(3)
N2 C7 C2 120.6(3)
C6 C7 C2 119.7(3)
N2 C8 C1 122.8(3)
N2 C8 P2 121.1(2)
C1 C8 P2 115.9(2)
C13 C10 C12 109.5(3)
C13 C10 C11 109.4(3)
C12 C10 C11 110.1(3)
C13 C10 P2 109.4(2)
C12 C10 P2 110.6(2)
C11 C10 P2 107.8(2)
C18 C15 C16 110.6(3)
C18 C15 C17 108.4(3)
C16 C15 C17 110.5(3)
C18 C15 P1 110.3(2)
C16 C15 P1 106.6(2)
C17 C15 P1 110.4(2)
Cl3 C19 Cl4 111.0(2)

loop_
_geom_bond_atom_site_label_1
_geom_bond_atom_site_label_2
_geom_bond_distance
Pd P2 2.2316(8)
Pd P1 2.2321(8)
Pd Cl2 2.3639(8)
Pd Cl1 2.3654(8)
Cl3 C19 1.765(4)
Cl4 C19 1.771(4)
P1 C14 1.807(3)
P1 C1 1.824(3)
P1 C15 1.868(3)
P2 C9 1.809(3)
P2 C8 1.827(3)
P2 C10 1.871(3)
N1 C1 1.319(4)
N1 C2 1.366(4)
N2 C8 1.316(4)
N2 C7 1.365(4)
C1 C8 1.431(4)
C2 C7 1.424(5)
C2 C3 1.428(5)
C3 C4 1.370(5)
C4 C5 1.422(5)
C5 C6 1.369(5)
C6 C7 1.410(4)
C10 C13 1.524(5)
C10 C12 1.530(5)
C10 C11 1.538(5)
C15 C18 1.529(5)
C15 C16 1.532(5)
C15 C17 1.538(4)

loop_
_geom_torsion_atom_site_label_1
_geom_torsion_atom_site_label_2
_geom_torsion_atom_site_label_3
_geom_torsion_atom_site_label_4
_geom_torsion
P2 Pd P1 C14 121.79(14)
Cl2 Pd P1 C14 -162.2(2)
Cl1 Pd P1 C14 -48.05(14)
P2 Pd P1 C1 1.57(11)
Cl2 Pd P1 C1 77.5(2)
Cl1 Pd P1 C1 -168.26(11)
P2 Pd P1 C15 -111.72(11)
Cl2 Pd P1 C15 -35.7(2)
Cl1 Pd P1 C15 78.44(11)
P1 Pd P2 C9 124.88(13)
Cl2 Pd P2 C9 -45.41(13)
Cl1 Pd P2 C9 -155.92(19)
P1 Pd P2 C8 5.40(11)
Cl2 Pd P2 C8 -164.89(11)
Cl1 Pd P2 C8 84.6(2)
P1 Pd P2 C10 -107.44(11)
Cl2 Pd P2 C10 82.27(12)
Cl1 Pd P2 C10 -28.2(2)
C2 N1 C1 C8 -4.2(5)
C2 N1 C1 P1 171.2(2)
C14 P1 C1 N1 47.2(3)
C15 P1 C1 N1 -67.4(3)
Pd P1 C1 N1 173.6(2)
C14 P1 C1 C8 -137.1(3)
C15 P1 C1 C8 108.3(3)
Pd P1 C1 C8 -10.7(3)
C1 N1 C2 C7 -0.1(5)
C1 N1 C2 C3 -179.9(3)
N1 C2 C3 C4 178.2(3)
C7 C2 C3 C4 -1.6(5)
C2 C3 C4 C5 1.4(5)
C3 C4 C5 C6 0.0(5)
C4 C5 C6 C7 -1.3(5)
C8 N2 C7 C6 -179.5(3)
C8 N2 C7 C2 -2.8(5)
C5 C6 C7 N2 177.9(3)
C5 C6 C7 C2 1.1(5)
N1 C2 C7 N2 3.8(5)
C3 C2 C7 N2 -176.4(3)
N1 C2 C7 C6 -179.5(3)
C3 C2 C7 C6 0.3(5)
C7 N2 C8 C1 -1.6(5)
C7 N2 C8 P2 172.1(2)
N1 C1 C8 N2 5.4(5)
P1 C1 C8 N2 -170.2(3)
N1 C1 C8 P2 -168.5(3)
P1 C1 C8 P2 15.9(3)
C9 P2 C8 N2 44.8(3)
C10 P2 C8 N2 -69.1(3)
Pd P2 C8 N2 172.2(2)
C9 P2 C8 C1 -141.2(3)
C10 P2 C8 C1 104.9(3)
Pd P2 C8 C1 -13.7(3)
C9 P2 C10 C13 78.9(3)
C8 P2 C10 C13 -170.2(2)
Pd P2 C10 C13 -53.5(2)
C9 P2 C10 C12 -41.8(3)
C8 P2 C10 C12 69.1(3)
Pd P2 C10 C12 -174.2(2)
C9 P2 C10 C11 -162.1(2)
C8 P2 C10 C11 -51.3(3)
Pd P2 C10 C11 65.4(2)
C14 P1 C15 C18 66.1(3)
C1 P1 C15 C18 178.8(2)
Pd P1 C15 C18 -64.4(3)
C14 P1 C15 C16 -173.8(2)
C1 P1 C15 C16 -61.1(2)
Pd P1 C15 C16 55.7(2)
C14 P1 C15 C17 -53.7(3)
C1 P1 C15 C17 58.9(3)
Pd P1 C15 C17 175.8(2)
